data_7005148
loop_
_publ_author_name
'L\'opez-Torres, Elena'
'Cowley, Andrew R.'
'Dilworth, Jonathan R.'

_publ_section_title
;
 Complexation versus thiadiazole formation for reactions of
 thiosemicarbazides with copper(II).
;
_journal_issue 12
_journal_name_full 'Dalton transactions (Cambridge, England : 2003)'
_journal_page_first 1194
_journal_page_last 1196
_journal_paper_doi 10.1039/b617186a
_journal_year 2007
_chemical_compound_source
;
synthesis as described
;
_chemical_formula_moiety ' C18 H24 Cu1 N6 S2 '
_chemical_formula_sum 'C18 H24 Cu N6 S2'
_chemical_formula_weight 452.11
_chemical_name_systematic
;
?
;
_space_group_IT_number 14
_symmetry_cell_setting monoclinic
_symmetry_space_group_name_Hall '-P 2ybc'
_symmetry_space_group_name_H-M 'P 1 21/c 1'
_atom_sites_solution_hydrogens geom
_atom_sites_solution_primary direct
_cell_angle_alpha 90
_cell_angle_beta 99.3695(14)
_cell_angle_gamma 90
_cell_formula_units_Z 2
_cell_length_a 11.8923(4)
_cell_length_b 5.5608(2)
_cell_length_c 15.7983(5)
_cell_measurement_reflns_used 10012
_cell_measurement_temperature 150
_cell_measurement_theta_max 28
_cell_measurement_theta_min 5
_cell_volume 1030.81(6)
_computing_cell_refinement
;
KappaCCD software 'DENZO' (Otwinowski & Minor, 1996)
;
_computing_data_collection
;
KappaCCD software 'Collect' (Nonius, 2000)
;
_computing_data_reduction
;
KappaCCD software 'DENZO' (Otwinowski & Minor, 1996)
;
_computing_publication_material
;
CRYSTALS (Watkin et al, 2001)
;
_computing_structure_refinement
;
CRYSTALS (Watkin et al, 2001)
;
_computing_structure_solution 'SIR92 (Giacovazzo et al, 1992)'
_diffrn_ambient_temperature 150
_diffrn_measured_fraction_theta_full 0.994
_diffrn_measured_fraction_theta_max 0.994
_diffrn_measurement_device_type
;
Nonius KappaCCD
;
_diffrn_measurement_method \w
_diffrn_radiation_monochromator graphite
_diffrn_radiation_type 'Mo K\a'
_diffrn_radiation_wavelength 0.71073
_diffrn_reflns_av_R_equivalents 0.040
_diffrn_reflns_limit_h_max 15
_diffrn_reflns_limit_h_min -15
_diffrn_reflns_limit_k_max 6
_diffrn_reflns_limit_k_min -7
_diffrn_reflns_limit_l_max 20
_diffrn_reflns_limit_l_min -20
_diffrn_reflns_number 10012
_diffrn_reflns_theta_full 27.478
_diffrn_reflns_theta_max 27.478
_diffrn_reflns_theta_min 5.213
_diffrn_standards_decay_% 0.00
_diffrn_standards_interval_count 0
_diffrn_standards_interval_time 0
_diffrn_standards_number 0
_exptl_absorpt_coefficient_mu 1.277
_exptl_absorpt_correction_T_max 0.95
_exptl_absorpt_correction_T_min 0.64
_exptl_absorpt_correction_type multi-scan
_exptl_absorpt_process_details
;
Denzo/Scalepack (Otwinowski & Minor, 1996)
;
_exptl_crystal_colour ' dark brown-red '
_exptl_crystal_density_diffrn 1.457
_exptl_crystal_description ' prism '
_exptl_crystal_F_000 470
_exptl_crystal_size_max 0.34
_exptl_crystal_size_mid 0.12
_exptl_crystal_size_min 0.04
_exptl_crystal_thermal_history
;
The material was crystallised at ambient temperature. A suitable crystal
was cooled rapidly to 150K for single-crystal X-ray diffraction analysis.
;
_refine_diff_density_max 0.49
_refine_diff_density_min -0.36
_refine_ls_extinction_method None
_refine_ls_goodness_of_fit_ref 1.0768
_refine_ls_hydrogen_treatment mixed
_refine_ls_matrix_type full
_refine_ls_number_parameters 128
_refine_ls_number_reflns 1749
_refine_ls_number_restraints 0
_refine_ls_R_factor_all 0.0478
_refine_ls_R_factor_gt 0.0324
_refine_ls_shift/su_max 0.029236
_refine_ls_structure_factor_coef F
_refine_ls_weighting_details
;
Method, part 1, Chebychev polynomial, (Watkin, 1994, Prince, 1982)
[weight] = 1.0/[A~0~*T~0~(x)+A~1~*T~1~(x) ... +A~n-1~]*T~n-1~(x)]
where A~i~ are the Chebychev coefficients listed below and x= Fcalc/Fmax
Method = Robust Weighting (Prince, 1982)
W = [weight] * [1-(deltaF/6*sigmaF)^2^]^2^
A~i~ are:
0.581 0.198 0.295
;
_refine_ls_weighting_scheme calc
_refine_ls_wR_factor_all 0.0505
_refine_ls_wR_factor_gt 0.0379
_refine_ls_wR_factor_ref 0.0379
_reflns_limit_h_max 15
_reflns_limit_h_min -15
_reflns_limit_k_max 7
_reflns_limit_k_min 0
_reflns_limit_l_max 20
_reflns_limit_l_min 0
_reflns_number_gt 1749
_reflns_number_total 2340
_reflns_threshold_expression I>3.00u(I)
_cod_data_source_file b617186a.txt
_cod_data_source_block arc1414
_cod_depositor_comments
;
The following automatic conversions were performed:
'_symmetry_cell_setting' value 'Monoclinic' changed to 'monoclinic'
according to '/home/saulius/struct/CIF-dictionaries/cif_core.dic'
dictionary named 'cif_core.dic' version 2.4.1 from 2010-06-29.

Automatic conversion script
Id: cif_fix_enum 1527 2010-12-29 10:47:43Z saulius 
;
_cod_original_sg_symbol_H-M 'P 1 21/c 1 '
_cod_original_formula_sum ' C18 H24 Cu1 N6 S2 '
_cod_database_code 7005148

loop_
_symmetry_equiv_pos_as_xyz
x,y,z
-x,-y,-z
-x,y+1/2,-z+1/2
x,-y+1/2,z+1/2

loop_
_atom_site_label
_atom_site_type_symbol
_atom_site_fract_x
_atom_site_fract_y
_atom_site_fract_z
_atom_site_U_iso_or_equiv
_atom_site_occupancy
_atom_site_adp_type
_atom_site_refinement_flags_posn
Cu1 Cu 0.5000 0.5000 0.5000 0.0241 1.0000 Uani S
S1 S 0.49551(5) 0.33765(14) 0.62930(4) 0.0359 1.0000 Uani .
C1 C 0.36263(19) 0.1971(4) 0.60169(13) 0.0262 1.0000 Uani .
N1 N 0.29453(17) 0.2206(4) 0.53028(12) 0.0283 1.0000 Uani .
N2 N 0.33405(16) 0.3863(3) 0.47026(11) 0.0243 1.0000 Uani .
N3 N 0.33334(18) 0.0478(4) 0.66445(12) 0.0314 1.0000 Uani .
C2 C 0.23080(19) -0.0830(4) 0.66256(14) 0.0264 1.0000 Uani .
C3 C 0.2362(2) -0.2967(5) 0.70922(14) 0.0311 1.0000 Uani .
C4 C 0.1391(2) -0.4292(5) 0.71172(16) 0.0358 1.0000 Uani .
C5 C 0.0341(2) -0.3534(5) 0.66754(17) 0.0367 1.0000 Uani .
C6 C 0.0291(2) -0.1422(5) 0.62086(17) 0.0362 1.0000 Uani .
C7 C 0.1266(2) -0.0050(5) 0.61798(15) 0.0300 1.0000 Uani .
C8 C 0.3116(2) 0.2597(5) 0.38691(14) 0.0328 1.0000 Uani .
C9 C 0.2591(2) 0.6026(5) 0.46736(17) 0.0354 1.0000 Uani .
H1 H 0.390(3) 0.009(5) 0.703(2) 0.035(7) 1.0000 Uiso .
H31 H 0.3110 -0.3539 0.7410 0.0365 1.0000 Uiso .
H41 H 0.1439 -0.5817 0.7456 0.0420 1.0000 Uiso .
H51 H -0.0364 -0.4498 0.6695 0.0433 1.0000 Uiso .
H61 H -0.0458 -0.0868 0.5886 0.0433 1.0000 Uiso .
H71 H 0.1216 0.1479 0.5842 0.0362 1.0000 Uiso .
H81 H 0.3366 0.3627 0.3416 0.0391 1.0000 Uiso .
H82 H 0.3548 0.1047 0.3912 0.0391 1.0000 Uiso .
H83 H 0.2281 0.2260 0.3716 0.0391 1.0000 Uiso .
H91 H 0.2826 0.7235 0.4268 0.0427 1.0000 Uiso .
H92 H 0.2664 0.6747 0.5260 0.0427 1.0000 Uiso .
H93 H 0.1781 0.5544 0.4474 0.0427 1.0000 Uiso .

loop_
_atom_site_aniso_label
_atom_site_aniso_U_11
_atom_site_aniso_U_22
_atom_site_aniso_U_33
_atom_site_aniso_U_23
_atom_site_aniso_U_13
_atom_site_aniso_U_12
Cu1 0.02299(19) 0.0305(2) 0.01824(18) 0.00128(16) 0.00160(12) -0.00344(16)
S1 0.0266(3) 0.0567(4) 0.0225(3) 0.0100(3) -0.0020(2) -0.0117(3)
C1 0.0274(11) 0.0304(12) 0.0207(10) 0.0000(9) 0.0041(8) -0.0020(9)
N1 0.0297(9) 0.0342(11) 0.0207(8) 0.0035(8) 0.0031(7) -0.0107(8)
N2 0.0278(9) 0.0272(10) 0.0176(8) 0.0019(7) 0.0024(7) -0.0036(8)
N3 0.0273(9) 0.0441(13) 0.0215(9) 0.0092(8) -0.0002(7) -0.0044(9)
C2 0.0277(11) 0.0317(11) 0.0200(9) -0.0010(9) 0.0048(8) -0.0029(9)
C3 0.0310(12) 0.0374(13) 0.0231(10) 0.0042(9) -0.0014(8) -0.0014(10)
C4 0.0399(13) 0.0350(13) 0.0300(12) 0.0076(10) -0.0020(10) -0.0062(11)
C5 0.0303(12) 0.0423(14) 0.0358(13) 0.0070(11) 0.0000(10) -0.0106(11)
C6 0.0270(11) 0.0432(14) 0.0381(13) 0.0072(11) 0.0042(9) -0.0001(11)
C7 0.0282(10) 0.0328(11) 0.0297(11) 0.0067(10) 0.0064(8) 0.0000(10)
C8 0.0386(13) 0.0386(13) 0.0206(10) -0.0036(10) 0.0027(9) -0.0133(11)
C9 0.0291(12) 0.0331(13) 0.0444(14) 0.0036(11) 0.0076(10) 0.0027(10)

loop_
_atom_type_symbol
_atom_type_scat_dispersion_real
_atom_type_scat_dispersion_imag
_atom_type_scat_Cromer_Mann_a1
_atom_type_scat_Cromer_Mann_b1
_atom_type_scat_Cromer_Mann_a2
_atom_type_scat_Cromer_Mann_b2
_atom_type_scat_Cromer_Mann_a3
_atom_type_scat_Cromer_Mann_b3
_atom_type_scat_Cromer_Mann_a4
_atom_type_scat_Cromer_Mann_b4
_atom_type_scat_Cromer_Mann_c
_atom_type_scat_source
'C ' 0.0033 0.0016 2.3100 20.8439 1.0200 10.2075 1.5886 0.5687 0.8650 51.6512 0.2156 International_Tables_Vol_IV_Table_2.2B
'H ' 0.0000 0.0000 0.4930 10.5109 0.3229 26.1257 0.1402 3.1424 0.0408 57.7998 0.0030 International_Tables_Vol_IV_Table_2.2B
'Cu ' 0.3201 1.2651 13.3380 3.5828 7.1676 0.2470 5.6158 11.3966 1.6735 64.8126 1.1910 International_Tables_Vol_IV_Table_2.2B
'N ' 0.0061 0.0033 12.2126 0.0057 3.1322 9.8933 2.0125 28.9975 1.1663 0.5826 -11.5290 International_Tables_Vol_IV_Table_2.2B
'S ' 0.1246 0.1234 6.9053 1.4679 5.2034 22.2151 1.4379 0.2536 1.5863 56.1720 0.8669 International_Tables_Vol_IV_Table_2.2B

loop_
_geom_angle_atom_site_label_1
_geom_angle_site_symmetry_1
_geom_angle_atom_site_label_2
_geom_angle_site_symmetry_2
_geom_angle_atom_site_label_3
_geom_angle_site_symmetry_3
_geom_angle
_geom_angle_publ_flag
S1 . Cu1 . S1 2_666 179.995 yes
S1 . Cu1 . N2 . 85.41(5) yes
S1 2_666 Cu1 . N2 . 94.59(5) yes
S1 . Cu1 . N2 2_666 94.59(5) yes
S1 2_666 Cu1 . N2 2_666 85.41(5) yes
N2 . Cu1 . N2 2_666 179.994 yes
Cu1 . S1 . C1 . 96.14(7) yes
S1 . C1 . N1 . 125.98(17) yes
S1 . C1 . N3 . 114.33(16) yes
N1 . C1 . N3 . 119.7(2) yes
C1 . N1 . N2 . 114.38(18) yes
Cu1 . N2 . N1 . 116.53(13) yes
Cu1 . N2 . C8 . 112.22(14) yes
N1 . N2 . C8 . 104.36(17) yes
Cu1 . N2 . C9 . 107.80(14) yes
N1 . N2 . C9 . 106.01(17) yes
C8 . N2 . C9 . 109.63(18) yes
C1 . N3 . C2 . 127.6(2) yes
C1 . N3 . H1 . 113.4(20) no
C2 . N3 . H1 . 117.5(20) no
N3 . C2 . C3 . 117.5(2) yes
N3 . C2 . C7 . 122.9(2) yes
C3 . C2 . C7 . 119.6(2) yes
C2 . C3 . C4 . 120.3(2) yes
C2 . C3 . H31 . 119.842 no
C4 . C3 . H31 . 119.839 no
C3 . C4 . C5 . 120.8(2) yes
C3 . C4 . H41 . 119.616 no
C5 . C4 . H41 . 119.619 no
C4 . C5 . C6 . 118.8(2) yes
C4 . C5 . H51 . 120.605 no
C6 . C5 . H51 . 120.604 no
C5 . C6 . C7 . 121.2(2) yes
C5 . C6 . H61 . 119.395 no
C7 . C6 . H61 . 119.395 no
C2 . C7 . C6 . 119.3(2) yes
C2 . C7 . H71 . 120.345 no
C6 . C7 . H71 . 120.348 no
N2 . C8 . H81 . 109.463 no
N2 . C8 . H82 . 109.468 no
H81 . C8 . H82 . 109.478 no
N2 . C8 . H83 . 109.465 no
H81 . C8 . H83 . 109.473 no
H82 . C8 . H83 . 109.480 no
N2 . C9 . H91 . 109.469 no
N2 . C9 . H92 . 109.465 no
H91 . C9 . H92 . 109.475 no
N2 . C9 . H93 . 109.468 no
H91 . C9 . H93 . 109.476 no
H92 . C9 . H93 . 109.474 no

loop_
_geom_bond_atom_site_label_1
_geom_bond_site_symmetry_1
_geom_bond_atom_site_label_2
_geom_bond_site_symmetry_2
_geom_bond_distance
_geom_bond_publ_flag
Cu1 . S1 . 2.2419(6) yes
Cu1 . S1 2_666 2.2419(6) yes
Cu1 . N2 . 2.0526(18) yes
Cu1 . N2 2_666 2.0526(18) yes
S1 . C1 . 1.753(2) yes
C1 . N1 . 1.284(3) yes
C1 . N3 . 1.381(3) yes
N1 . N2 . 1.454(2) yes
N2 . C8 . 1.479(3) yes
N2 . C9 . 1.493(3) yes
N3 . C2 . 1.416(3) yes
N3 . H1 . 0.86(3) no
C2 . C3 . 1.394(3) yes
C2 . C7 . 1.391(3) yes
C3 . C4 . 1.376(4) yes
C3 . H31 . 1.000 no
C4 . C5 . 1.393(4) yes
C4 . H41 . 1.000 no
C5 . C6 . 1.383(4) yes
C5 . H51 . 1.000 no
C6 . C7 . 1.395(3) yes
C6 . H61 . 1.000 no
C7 . H71 . 1.000 no
C8 . H81 . 1.000 no
C8 . H82 . 1.000 no
C8 . H83 . 1.000 no
C9 . H91 . 1.000 no
C9 . H92 . 1.000 no
C9 . H93 . 1.000 no
